data_4349288
loop_
_publ_author_name
'Wei, Rong-Jia'
'Shiga, Takuya'
'Newton, Graham N.'
'Robinson, David'
'Takeda, Sadamu'
'Oshio, Hiroki'

_publ_section_title
;
 A Cyanide-Bridged Magnetically Switchable Cage with Encapsulated Water
 Molecules.
;
_journal_issue 23
_journal_name_full 'Inorganic chemistry'
_journal_page_first 12114
_journal_page_last 12117
_journal_paper_doi 10.1021/acs.inorgchem.6b02306
_journal_volume 55
_journal_year 2016
_chemical_absolute_configuration syn
_chemical_formula_sum 'C160 H188 B4 Br4 Co5 D8 Fe4 N44 O20'
_chemical_formula_weight 3944.59
_space_group_IT_number 19
_space_group_name_Hall 'P 2ac 2ab'
_space_group_name_H-M_alt 'P 21 21 21'
_symmetry_cell_setting orthorhombic
_symmetry_space_group_name_H-M 'P 21 21 21'
_atom_sites_solution_hydrogens geom
_atom_sites_solution_primary direct
_atom_sites_solution_secondary difmap
_audit_creation_method SHELXL-97
_cell_angle_alpha 90.00
_cell_angle_beta 90.00
_cell_angle_gamma 90.00
_cell_formula_units_Z 4
_cell_length_a 21.432(4)
_cell_length_b 24.169(4)
_cell_length_c 35.472(6)
_cell_measurement_reflns_used 9879
_cell_measurement_temperature 100(2)
_cell_measurement_theta_max 24.86
_cell_measurement_theta_min 2.30
_cell_volume 18374(6)
_computing_cell_refinement 'Bruker SAINT'
_computing_data_collection 'Bruker APEX2'
_computing_data_reduction 'Bruker SAINT'
_computing_structure_refinement 'SHELXL-97 (Sheldrick, 1997)'
_computing_structure_solution 'SHELXS-97 (Sheldrick, 1990)'
_diffrn_ambient_temperature 100(2)
_diffrn_measured_fraction_theta_full 1.000
_diffrn_measured_fraction_theta_max 1.000
_diffrn_measurement_device_type 'Bruker APEX-II CCD'
_diffrn_measurement_method '\f and \w scans'
_diffrn_radiation_monochromator graphite
_diffrn_radiation_source 'fine-focus sealed tube'
_diffrn_radiation_type MoK\a
_diffrn_radiation_wavelength 0.71073
_diffrn_reflns_av_R_equivalents 0.0961
_diffrn_reflns_av_sigmaI/netI 0.0793
_diffrn_reflns_limit_h_max 26
_diffrn_reflns_limit_h_min -26
_diffrn_reflns_limit_k_max 29
_diffrn_reflns_limit_k_min -29
_diffrn_reflns_limit_l_max 43
_diffrn_reflns_limit_l_min -43
_diffrn_reflns_number 192814
_diffrn_reflns_theta_full 26.00
_diffrn_reflns_theta_max 26.00
_diffrn_reflns_theta_min 1.02
_exptl_absorpt_coefficient_mu 1.687
_exptl_absorpt_correction_T_max 0.9356
_exptl_absorpt_correction_T_min 0.8232
_exptl_absorpt_correction_type empirical
_exptl_crystal_colour green
_exptl_crystal_density_diffrn 1.426
_exptl_crystal_density_method 'not measured'
_exptl_crystal_description block
_exptl_crystal_F_000 8092
_exptl_crystal_size_max 0.12
_exptl_crystal_size_mid 0.12
_exptl_crystal_size_min 0.04
_platon_squeeze_details
;
The unit cell volume comprises a large region of solvent molecules outside the Co5Fe4 cage and only six acetone molecules can be modeled as discrete atomic sites, while the rest of them (approximately 31.6 % of the unit cell volume) are disordered. SQUEEZE program in the PLATON suite was employed to calculate the contribution to the diffraction from the solvent region. SQUEEZE estimated a total count of 1370.7 electrons per unit cell which were assigned to be ten acetone and two D2O molecules per cage.
;
_refine_diff_density_max 0.742
_refine_diff_density_min -0.580
_refine_diff_density_rms 0.096
_refine_ls_abs_structure_details 'Flack H D (1983), Acta Cryst. A39, 876-881'
_refine_ls_abs_structure_Flack 0.062(7)
_refine_ls_extinction_method none
_refine_ls_goodness_of_fit_ref 1.038
_refine_ls_hydrogen_treatment mixed
_refine_ls_matrix_type full
_refine_ls_number_parameters 1797
_refine_ls_number_reflns 36123
_refine_ls_number_restraints 0
_refine_ls_restrained_S_all 1.038
_refine_ls_R_factor_all 0.0737
_refine_ls_R_factor_gt 0.0593
_refine_ls_shift/su_max 0.005
_refine_ls_shift/su_mean 0.000
_refine_ls_structure_factor_coef Fsqd
_refine_ls_weighting_details 'calc w=1/[\s^2^(Fo^2^)+(0.0681P)^2^+19.7327P] where P=(Fo^2^+2Fc^2^)/3'
_refine_ls_weighting_scheme calc
_refine_ls_wR_factor_gt 0.1385
_refine_ls_wR_factor_ref 0.1444
_reflns_number_gt 29472
_reflns_number_total 36123
_reflns_threshold_expression >2sigma(I)
_cod_data_source_file ic6b02306_si_002.cif
_cod_data_source_block D2O
_cod_original_cell_volume 18374(5)
_cod_database_code 4349288

loop_
_symmetry_equiv_pos_as_xyz
'x, y, z'
'-x+1/2, -y, z+1/2'
'x+1/2, -y+1/2, -z'
'-x, y+1/2, -z+1/2'

loop_
_atom_site_label
_atom_site_type_symbol
_atom_site_fract_x
_atom_site_fract_y
_atom_site_fract_z
_atom_site_U_iso_or_equiv
_atom_site_adp_type
_atom_site_occupancy
_atom_site_symmetry_multiplicity
_atom_site_calc_flag
_atom_site_refinement_flags
_atom_site_disorder_assembly
_atom_site_disorder_group
Br1 Br 0.68638(3) 0.64170(3) 0.414755(18) 0.03762(16) Uani 1 1 d . . .
Br2 Br 0.51856(4) 0.48913(3) 0.673983(18) 0.04556(18) Uani 1 1 d . . .
Br3 Br 0.3293(4) 0.3358(3) 0.3966(2) 0.0752(19) Uani 0.523(8) 1 d P A 4
Br4 Br 0.3163(3) 0.3350(2) 0.39720(16) 0.0300(7) Uani 0.477(8) 1 d P A 3
Br5 Br 0.2325(6) 0.4348(7) 0.4537(7) 0.107(5) Uani 0.171(12) 1 d P A 6
Br6 Br 0.22279(8) 0.44724(8) 0.44546(4) 0.0294(5) Uani 0.829(12) 1 d P A 5
Co1 Co 0.31922(4) 0.66447(3) 0.51286(2) 0.02509(17) Uani 1 1 d . . .
Co2 Co 0.61884(3) 0.33974(3) 0.45431(2) 0.02302(17) Uani 1 1 d . . .
Co3 Co 0.61294(3) 0.62041(3) 0.46401(2) 0.02356(17) Uani 1 1 d . . .
Co4 Co 0.53619(3) 0.49503(3) 0.60739(2) 0.02269(17) Uani 1 1 d . . .
Co5 Co 0.32895(4) 0.41331(3) 0.43851(2) 0.02872(18) Uani 1 1 d . . .
Fe1 Fe 0.41216(4) 0.59288(3) 0.39656(2) 0.02567(18) Uani 1 1 d . A .
Fe2 Fe 0.72669(4) 0.47274(3) 0.53526(2) 0.02172(17) Uani 1 1 d . . .
Fe3 Fe 0.44820(4) 0.33375(3) 0.54641(2) 0.02331(17) Uani 1 1 d . A .
Fe4 Fe 0.52005(4) 0.69554(3) 0.57558(2) 0.02318(18) Uani 1 1 d . . .
N1 N 0.3240(2) 0.7414(2) 0.49520(15) 0.0304(12) Uani 1 1 d . . .
N2 N 0.2856(2) 0.69779(19) 0.55940(15) 0.0286(11) Uani 1 1 d . . .
H2 H 0.3073 0.6817 0.5793 0.034 Uiso 1 1 calc R . .
N3 N 0.3117(2) 0.58799(18) 0.53220(13) 0.0246(10) Uani 1 1 d . . .
H3 H 0.3482 0.5707 0.5242 0.030 Uiso 1 1 calc R . .
N4 N 0.2404(2) 0.65110(19) 0.48888(14) 0.0283(11) Uani 1 1 d . . .
N5 N 0.6668(2) 0.28387(19) 0.47988(14) 0.0293(11) Uani 1 1 d . . .
N6 N 0.6878(2) 0.3360(2) 0.41694(13) 0.0262(10) Uani 1 1 d . . .
H6 H 0.6975 0.3723 0.4107 0.031 Uiso 1 1 calc R . .
N7 N 0.5630(2) 0.2886(2) 0.42887(14) 0.0321(12) Uani 1 1 d . . .
N8 N 0.57270(19) 0.3963(2) 0.42529(13) 0.0233(10) Uani 1 1 d . . .
H8 H 0.5629 0.4232 0.4431 0.028 Uiso 1 1 calc R . .
N9 N 0.6676(2) 0.3945(2) 0.47944(14) 0.0293(11) Uani 1 1 d . . .
N10 N 0.5565(2) 0.34382(18) 0.49190(13) 0.0249(10) Uani 1 1 d . . .
N11 N 0.3976(2) 0.67199(19) 0.53666(14) 0.0274(11) Uani 1 1 d . . .
N12 N 0.3574(2) 0.6357(2) 0.46942(15) 0.0295(11) Uani 1 1 d . A .
N13 N 0.5346(2) 0.57259(19) 0.59155(14) 0.0288(11) Uani 1 1 d . . .
N14 N 0.6161(2) 0.46562(19) 0.58843(15) 0.0309(11) Uani 1 1 d . . .
N15 N 0.4783(2) 0.4461(2) 0.58027(14) 0.0282(11) Uani 1 1 d . A .
N16 N 0.5354(2) 0.5970(2) 0.43794(14) 0.0309(11) Uani 1 1 d . . .
N17 N 0.5873(2) 0.67728(18) 0.50072(14) 0.0265(11) Uani 1 1 d . . .
N18 N 0.6554(2) 0.5637(2) 0.49417(14) 0.0308(12) Uani 1 1 d . . .
N19 N 0.3796(2) 0.4749(2) 0.41906(14) 0.0339(12) Uani 1 1 d . A .
N20 N 0.3665(2) 0.3866(2) 0.48646(15) 0.0323(12) Uani 1 1 d . A .
N21 N 0.8242(2) 0.5196(2) 0.58345(14) 0.0332(12) Uani 1 1 d . . .
N22 N 0.7628(2) 0.5246(2) 0.57340(14) 0.0302(11) Uani 1 1 d . . .
N23 N 0.8618(2) 0.4827(2) 0.52240(14) 0.0319(12) Uani 1 1 d . . .
N24 N 0.8042(2) 0.48346(19) 0.50457(14) 0.0280(11) Uani 1 1 d . . .
N25 N 0.8303(2) 0.4184(2) 0.57420(15) 0.0332(12) Uani 1 1 d . . .
N26 N 0.7703(2) 0.4114(2) 0.56118(13) 0.0278(11) Uani 1 1 d . . .
N27 N 0.5990(2) 0.71727(19) 0.60099(15) 0.0298(11) Uani 1 1 d . . .
N28 N 0.5997(3) 0.7594(2) 0.62664(16) 0.0414(7) Uani 1 1 d . . .
N29 N 0.5012(2) 0.77646(19) 0.56917(14) 0.0282(11) Uani 1 1 d . . .
N30 N 0.5089(3) 0.8108(2) 0.60061(16) 0.0414(7) Uani 1 1 d . . .
N31 N 0.4935(3) 0.7431(2) 0.65004(16) 0.0414(7) Uani 1 1 d . . .
N32 N 0.4775(3) 0.7009(2) 0.62640(14) 0.0356(12) Uani 1 1 d . . .
N33 N 0.4189(3) 0.21551(19) 0.55186(15) 0.0346(12) Uani 1 1 d . . .
N34 N 0.4279(2) 0.2576(2) 0.52696(14) 0.0315(12) Uani 1 1 d . . .
N35 N 0.4938(2) 0.2488(2) 0.59900(15) 0.0340(13) Uani 1 1 d . . .
N36 N 0.5085(2) 0.29806(19) 0.58223(13) 0.0265(11) Uani 1 1 d . . .
N37 N 0.3805(3) 0.2727(2) 0.60483(15) 0.0371(13) Uani 1 1 d . . .
N38 N 0.3832(2) 0.3217(2) 0.58625(14) 0.0288(11) Uani 1 1 d . . .
N39 N 0.4465(2) 0.5715(2) 0.34616(14) 0.0303(12) Uani 1 1 d . . .
N40 N 0.4280(3) 0.5999(2) 0.31487(14) 0.0365(13) Uani 1 1 d . . .
N41 N 0.4260(2) 0.6715(2) 0.38093(15) 0.0356(12) Uani 1 1 d . . .
N42 N 0.4096(3) 0.6899(2) 0.34681(15) 0.0370(13) Uani 1 1 d . . .
N43 N 0.3272(2) 0.5986(2) 0.37191(14) 0.0330(12) Uani 1 1 d . . .
N44 N 0.3230(2) 0.6226(2) 0.33778(14) 0.0335(12) Uani 1 1 d . . .
C1 C 0.3380(3) 0.7559(3) 0.45895(19) 0.0383(16) Uani 1 1 d . . .
H1 H 0.3482 0.7289 0.4405 0.046 Uiso 1 1 calc R . .
C2 C 0.3365(3) 0.8113(3) 0.4505(2) 0.0427(17) Uani 1 1 d . . .
H2A H 0.3484 0.8225 0.4258 0.051 Uiso 1 1 calc R . .
C2DA C 0.5624(3) 0.6871(2) 0.52906(19) 0.0296(14) Uani 1 1 d . . .
C3 C 0.3191(3) 0.8511(3) 0.4754(2) 0.0479(19) Uani 1 1 d . . .
H3A H 0.3152 0.8887 0.4679 0.057 Uiso 1 1 calc R . .
C4 C 0.3071(3) 0.8346(3) 0.5120(2) 0.0438(17) Uani 1 1 d . . .
H4 H 0.2976 0.8613 0.5308 0.053 Uiso 1 1 calc R . .
C5 C 0.3092(3) 0.7784(2) 0.5210(2) 0.0334(15) Uani 1 1 d . . .
C5DA C 0.4452(3) 0.6793(2) 0.55191(16) 0.0262(13) Uani 1 1 d . . .
C6 C 0.3015(3) 0.7572(2) 0.5599(2) 0.0365(15) Uani 1 1 d . . .
H6A H 0.3407 0.7627 0.5741 0.044 Uiso 1 1 calc R . .
H6B H 0.2680 0.7781 0.5728 0.044 Uiso 1 1 calc R . .
C7 C 0.2198(3) 0.6832(3) 0.56484(19) 0.0385(16) Uani 1 1 d . . .
C8 C 0.1734(3) 0.7158(3) 0.5516(2) 0.0469(18) Uani 1 1 d . . .
H8A H 0.1825 0.7521 0.5429 0.056 Uiso 1 1 calc R . .
C9 C 0.1125(3) 0.6963(3) 0.5507(2) 0.051(2) Uani 1 1 d . . .
H9 H 0.0804 0.7192 0.5409 0.061 Uiso 1 1 calc R . .
C9AA C 0.5320(2) 0.6198(2) 0.58464(15) 0.0235(12) Uani 1 1 d . . .
C10 C 0.0976(3) 0.6434(3) 0.5639(2) 0.0440(17) Uani 1 1 d . . .
C11 C 0.0375(4) 0.6225(3) 0.5621(3) 0.065(2) Uani 1 1 d . . .
H11 H 0.0050 0.6443 0.5516 0.079 Uiso 1 1 calc R . .
C12 C 0.0243(5) 0.5697(4) 0.5756(3) 0.077(3) Uani 1 1 d . . .
H12 H -0.0175 0.5566 0.5758 0.092 Uiso 1 1 calc R . .
C13 C 0.0725(4) 0.5362(3) 0.5886(3) 0.067(3) Uani 1 1 d . . .
H13 H 0.0637 0.4992 0.5958 0.081 Uiso 1 1 calc R . .
C14 C 0.1322(3) 0.5553(3) 0.5914(2) 0.0431(17) Uani 1 1 d . . .
H14 H 0.1637 0.5325 0.6020 0.052 Uiso 1 1 calc R . .
C15 C 0.1472(3) 0.6095(3) 0.5784(2) 0.0406(17) Uani 1 1 d . . .
C16 C 0.2107(3) 0.6302(2) 0.57990(18) 0.0301(14) Uani 1 1 d . . .
C17 C 0.2628(3) 0.5977(2) 0.59523(18) 0.0341(15) Uani 1 1 d . . .
C18 C 0.3099(3) 0.5778(2) 0.57186(17) 0.0322(14) Uani 1 1 d . . .
C19 C 0.3593(3) 0.5470(3) 0.5876(2) 0.0419(17) Uani 1 1 d . . .
H19 H 0.3905 0.5326 0.5713 0.050 Uiso 1 1 calc R . .
C20 C 0.3641(3) 0.5372(3) 0.6250(2) 0.0460(18) Uani 1 1 d . . .
H20 H 0.3973 0.5153 0.6345 0.055 Uiso 1 1 calc R . .
C21 C 0.3197(3) 0.5596(3) 0.64968(19) 0.0445(17) Uani 1 1 d . . .
C22 C 0.3263(5) 0.5544(4) 0.6892(2) 0.067(2) Uani 1 1 d . . .
H22 H 0.3605 0.5342 0.6992 0.081 Uiso 1 1 calc R . .
C23 C 0.2837(5) 0.5782(4) 0.7134(3) 0.071(3) Uani 1 1 d . . .
H23 H 0.2893 0.5758 0.7400 0.085 Uiso 1 1 calc R . .
C24 C 0.2329(5) 0.6058(3) 0.6985(2) 0.062(2) Uani 1 1 d . . .
H24 H 0.2029 0.6210 0.7153 0.074 Uiso 1 1 calc R . .
C25 C 0.2240(4) 0.6120(3) 0.6607(2) 0.054(2) Uani 1 1 d . . .
H25 H 0.1886 0.6315 0.6516 0.065 Uiso 1 1 calc R . .
C26 C 0.2679(3) 0.5892(3) 0.63499(18) 0.0357(15) Uani 1 1 d . . .
C27 C 0.2608(3) 0.5587(2) 0.51096(18) 0.0329(14) Uani 1 1 d . . .
H27A H 0.2796 0.5335 0.4921 0.040 Uiso 1 1 calc R . .
H27B H 0.2359 0.5361 0.5287 0.040 Uiso 1 1 calc R . .
C28 C 0.2200(3) 0.5982(2) 0.49186(17) 0.0253(12) Uani 1 1 d . . .
C29 C 0.1622(3) 0.5809(3) 0.4769(2) 0.0382(16) Uani 1 1 d . . .
H29 H 0.1486 0.5437 0.4796 0.046 Uiso 1 1 calc R . .
C30 C 0.1260(3) 0.6193(3) 0.4583(2) 0.0448(18) Uani 1 1 d . . .
H30 H 0.0866 0.6090 0.4482 0.054 Uiso 1 1 calc R . .
C31 C 0.1473(3) 0.6728(3) 0.4544(2) 0.053(2) Uani 1 1 d . . .
H31 H 0.1229 0.6996 0.4415 0.064 Uiso 1 1 calc R . .
C32 C 0.2037(3) 0.6866(3) 0.4692(2) 0.0407(17) Uani 1 1 d . . .
H32 H 0.2183 0.7233 0.4655 0.049 Uiso 1 1 calc R . .
C33 C 0.6468(3) 0.2529(3) 0.5100(2) 0.0404(17) Uani 1 1 d . . .
H33 H 0.6055 0.2583 0.5191 0.048 Uiso 1 1 calc R . .
C34 C 0.6833(4) 0.2153(3) 0.5273(2) 0.054(2) Uani 1 1 d . . .
H34 H 0.6687 0.1964 0.5490 0.064 Uiso 1 1 calc R . .
C35 C 0.7421(4) 0.2043(3) 0.5131(2) 0.052(2) Uani 1 1 d . . .
H35 H 0.7676 0.1764 0.5239 0.063 Uiso 1 1 calc R . .
C36 C 0.7633(3) 0.2357(3) 0.4820(2) 0.0435(17) Uani 1 1 d . . .
H36 H 0.8038 0.2299 0.4719 0.052 Uiso 1 1 calc R . .
C37 C 0.7241(3) 0.2748(2) 0.46679(18) 0.0307(13) Uani 1 1 d . . .
C38 C 0.7431(3) 0.3132(2) 0.43536(17) 0.0304(14) Uani 1 1 d . . .
H38A H 0.7688 0.3436 0.4456 0.036 Uiso 1 1 calc R . .
H38B H 0.7685 0.2927 0.4167 0.036 Uiso 1 1 calc R . .
C39 C 0.6674(3) 0.3096(3) 0.38263(17) 0.0318(14) Uani 1 1 d . . .
C40 C 0.6782(3) 0.2522(3) 0.37665(19) 0.0411(16) Uani 1 1 d . . .
H40 H 0.7040 0.2320 0.3935 0.049 Uiso 1 1 calc R . .
C41 C 0.6516(4) 0.2266(3) 0.3471(2) 0.0490(19) Uani 1 1 d . . .
H41 H 0.6608 0.1887 0.3426 0.059 Uiso 1 1 calc R . .
C42 C 0.6101(4) 0.2544(3) 0.3222(2) 0.052(2) Uani 1 1 d . . .
C43 C 0.5794(4) 0.2272(4) 0.2928(3) 0.069(3) Uani 1 1 d . . .
H43 H 0.5900 0.1898 0.2878 0.082 Uiso 1 1 calc R . .
C44 C 0.5352(5) 0.2519(5) 0.2711(3) 0.090(4) Uani 1 1 d . . .
H44 H 0.5136 0.2321 0.2520 0.108 Uiso 1 1 calc R . .
C45 C 0.5230(4) 0.3086(5) 0.2783(2) 0.071(3) Uani 1 1 d . . .
H45 H 0.4915 0.3266 0.2640 0.085 Uiso 1 1 calc R . .
C46 C 0.5537(4) 0.3376(4) 0.3042(2) 0.055(2) Uani 1 1 d . . .
H46 H 0.5458 0.3761 0.3068 0.067 Uiso 1 1 calc R . .
C47 C 0.5987(3) 0.3112(3) 0.32836(19) 0.0413(17) Uani 1 1 d . . .
C48 C 0.6292(3) 0.3409(3) 0.35811(17) 0.0330(14) Uani 1 1 d . . .
C49 C 0.6260(3) 0.4025(3) 0.36345(16) 0.0316(14) Uani 1 1 d . . .
C50 C 0.6042(3) 0.4276(2) 0.39491(17) 0.0277(13) Uani 1 1 d . . .
C51 C 0.6069(3) 0.4841(3) 0.39852(19) 0.0403(16) Uani 1 1 d . . .
H51 H 0.5939 0.5000 0.4217 0.048 Uiso 1 1 calc R . .
C52 C 0.6268(3) 0.5179(3) 0.37126(19) 0.0398(16) Uani 1 1 d . . .
H52 H 0.6250 0.5570 0.3741 0.048 Uiso 1 1 calc R . .
C53 C 0.6505(3) 0.4941(3) 0.33845(19) 0.0387(16) Uani 1 1 d . . .
C54 C 0.6745(4) 0.5271(4) 0.3079(2) 0.056(2) Uani 1 1 d . . .
H54 H 0.6717 0.5662 0.3096 0.067 Uiso 1 1 calc R . .
C55 C 0.6999(4) 0.5054(4) 0.2779(3) 0.069(3) Uani 1 1 d . . .
H55 H 0.7147 0.5287 0.2584 0.082 Uiso 1 1 calc R . .
C56 C 0.7052(4) 0.4499(4) 0.2746(2) 0.069(3) Uani 1 1 d . . .
H56 H 0.7254 0.4350 0.2530 0.083 Uiso 1 1 calc R . .
C57 C 0.6819(4) 0.4137(4) 0.30196(19) 0.055(2) Uani 1 1 d . . .
H57 H 0.6864 0.3748 0.2992 0.066 Uiso 1 1 calc R . .
C58 C 0.6514(3) 0.4364(3) 0.33388(18) 0.0375(16) Uani 1 1 d . . .
C59 C 0.5111(3) 0.3727(3) 0.4144(2) 0.0369(15) Uani 1 1 d . . .
H59A H 0.4798 0.3821 0.4339 0.044 Uiso 1 1 calc R . .
H59B H 0.4973 0.3894 0.3903 0.044 Uiso 1 1 calc R . .
C60 C 0.5145(3) 0.3135(3) 0.41027(17) 0.0343(15) Uani 1 1 d . . .
C61 C 0.4739(4) 0.2815(4) 0.3899(2) 0.057(2) Uani 1 1 d . . .
H61 H 0.4422 0.2991 0.3756 0.069 Uiso 1 1 calc R . .
C62 C 0.4774(4) 0.2258(4) 0.3894(2) 0.063(2) Uani 1 1 d . . .
H62 H 0.4481 0.2051 0.3751 0.075 Uiso 1 1 calc R . .
C63 C 0.5222(4) 0.1995(3) 0.4091(2) 0.0514(19) Uani 1 1 d . . .
H63 H 0.5249 0.1603 0.4097 0.062 Uiso 1 1 calc R . .
C64 C 0.5645(3) 0.2330(3) 0.4286(2) 0.0452(18) Uani 1 1 d . . .
H64 H 0.5965 0.2152 0.4426 0.054 Uiso 1 1 calc R . .
C65 C 0.4866(3) 0.5337(3) 0.33437(19) 0.0436(17) Uani 1 1 d . . .
H65 H 0.5074 0.5078 0.3501 0.052 Uiso 1 1 calc R . .
C66 C 0.4939(4) 0.5373(3) 0.2957(2) 0.049(2) Uani 1 1 d . . .
H66 H 0.5191 0.5145 0.2801 0.059 Uiso 1 1 calc R . .
C67 C 0.4570(4) 0.5806(3) 0.28454(19) 0.0490(19) Uani 1 1 d . . .
H67 H 0.4529 0.5943 0.2596 0.059 Uiso 1 1 calc R . .
C68 C 0.4495(3) 0.7166(3) 0.3992(2) 0.0443(17) Uani 1 1 d . . .
H68 H 0.4647 0.7164 0.4244 0.053 Uiso 1 1 calc R . .
C69 C 0.4481(4) 0.7623(3) 0.3761(2) 0.0519(19) Uani 1 1 d . . .
H69 H 0.4628 0.7986 0.3812 0.062 Uiso 1 1 calc R . .
C70 C 0.4204(4) 0.7430(3) 0.3438(2) 0.055(2) Uani 1 1 d . . .
H70 H 0.4105 0.7650 0.3224 0.066 Uiso 1 1 calc R . .
C71 C 0.2710(3) 0.5801(3) 0.38115(19) 0.0383(15) Uani 1 1 d . . .
H71 H 0.2618 0.5604 0.4037 0.046 Uiso 1 1 calc R . .
C72 C 0.2282(3) 0.5929(3) 0.3544(2) 0.0506(19) Uani 1 1 d . . .
H72 H 0.1846 0.5858 0.3549 0.061 Uiso 1 1 calc R . .
C73 C 0.2628(3) 0.6192(3) 0.3255(2) 0.0440(17) Uani 1 1 d . . .
H73 H 0.2471 0.6320 0.3021 0.053 Uiso 1 1 calc R . .
C74 C 0.4903(3) 0.5924(2) 0.42107(16) 0.0245(12) Uani 1 1 d . . .
C75 C 0.3947(3) 0.5197(3) 0.41019(15) 0.0262(13) Uani 1 1 d . . .
C76 C 0.3783(3) 0.6167(2) 0.44160(18) 0.0276(13) Uani 1 1 d . . .
C77 C 0.9065(3) 0.4899(3) 0.49633(19) 0.0387(16) Uani 1 1 d . . .
H77 H 0.9502 0.4899 0.5010 0.046 Uiso 1 1 calc R . .
C78 C 0.8794(3) 0.4972(3) 0.4625(2) 0.0459(18) Uani 1 1 d . . .
H78 H 0.8995 0.5038 0.4390 0.055 Uiso 1 1 calc R . .
C79 C 0.8149(3) 0.4929(2) 0.46928(18) 0.0335(14) Uani 1 1 d . . .
H79 H 0.7835 0.4965 0.4505 0.040 Uiso 1 1 calc R . .
C80 C 0.8368(3) 0.5573(3) 0.6108(2) 0.0421(17) Uani 1 1 d . . .
H80 H 0.8759 0.5621 0.6229 0.051 Uiso 1 1 calc R . .
C81 C 0.7859(4) 0.5862(3) 0.61786(19) 0.0451(18) Uani 1 1 d . . .
H81 H 0.7815 0.6157 0.6354 0.054 Uiso 1 1 calc R . .
C82 C 0.7393(3) 0.5644(2) 0.59396(17) 0.0340(15) Uani 1 1 d . . .
H82 H 0.6972 0.5767 0.5930 0.041 Uiso 1 1 calc R . .
C83 C 0.8483(4) 0.3730(3) 0.5930(2) 0.0485(19) Uani 1 1 d . . .
H83 H 0.8873 0.3685 0.6054 0.058 Uiso 1 1 calc R . .
C84 C 0.8015(3) 0.3339(3) 0.5917(2) 0.0472(18) Uani 1 1 d . . .
H84 H 0.8017 0.2979 0.6024 0.057 Uiso 1 1 calc R . .
C85 C 0.7544(3) 0.3588(3) 0.57132(18) 0.0358(15) Uani 1 1 d . . .
H85 H 0.7159 0.3416 0.5652 0.043 Uiso 1 1 calc R . .
C86 C 0.6578(3) 0.4649(2) 0.56696(18) 0.0272(13) Uani 1 1 d . . .
C87 C 0.6847(3) 0.5304(3) 0.51028(17) 0.0298(13) Uani 1 1 d . . .
C88 C 0.6915(2) 0.4234(2) 0.50067(16) 0.0212(12) Uani 1 1 d . . .
C89 C 0.5440(3) 0.2307(3) 0.6187(2) 0.0435(17) Uani 1 1 d . . .
H89 H 0.5455 0.1975 0.6330 0.052 Uiso 1 1 calc R . .
C90 C 0.5917(3) 0.2670(3) 0.61501(19) 0.0395(16) Uani 1 1 d . . .
H90 H 0.6322 0.2649 0.6258 0.047 Uiso 1 1 calc R . .
C91 C 0.5668(3) 0.3087(3) 0.59126(18) 0.0336(14) Uani 1 1 d . . .
H91 H 0.5894 0.3402 0.5829 0.040 Uiso 1 1 calc R . .
C92 C 0.3377(3) 0.2768(3) 0.63276(18) 0.0424(12) Uani 1 1 d . . .
H92 H 0.3266 0.2480 0.6497 0.051 Uiso 1 1 calc R . .
C93 C 0.3132(3) 0.3287(3) 0.63278(18) 0.0424(12) Uani 1 1 d . . .
H93 H 0.2826 0.3433 0.6494 0.051 Uiso 1 1 calc R . .
C94 C 0.3429(3) 0.3556(3) 0.60302(17) 0.0343(14) Uani 1 1 d . . .
H94 H 0.3355 0.3929 0.5958 0.041 Uiso 1 1 calc R . .
C95 C 0.4027(3) 0.1691(3) 0.5323(2) 0.0403(16) Uani 1 1 d . . .
H95 H 0.3929 0.1342 0.5432 0.048 Uiso 1 1 calc R . .
C96 C 0.4028(3) 0.1808(3) 0.4941(2) 0.0493(19) Uani 1 1 d . . .
H96 H 0.3948 0.1561 0.4739 0.059 Uiso 1 1 calc R . .
C97 C 0.4173(3) 0.2376(3) 0.4918(2) 0.0401(16) Uani 1 1 d . . .
H97 H 0.4193 0.2586 0.4692 0.048 Uiso 1 1 calc R . .
C98 C 0.5136(3) 0.3413(2) 0.51176(16) 0.0247(12) Uani 1 1 d . . .
C99 C 0.3940(3) 0.3664(2) 0.51056(17) 0.0271(13) Uani 1 1 d . . .
C100 C 0.4674(3) 0.4043(2) 0.56717(15) 0.0254(13) Uani 1 1 d . . .
C101 C 0.6586(4) 0.7690(3) 0.6393(3) 0.061(2) Uani 1 1 d . . .
H101 H 0.6705 0.7957 0.6576 0.073 Uiso 1 1 calc R . .
C102 C 0.6980(4) 0.7329(3) 0.6206(3) 0.070(3) Uani 1 1 d . . .
H102 H 0.7420 0.7298 0.6232 0.083 Uiso 1 1 calc R . .
C103 C 0.6594(3) 0.7024(3) 0.5974(2) 0.0431(17) Uani 1 1 d . . .
H103 H 0.6737 0.6742 0.5808 0.052 Uiso 1 1 calc R . .
C104 C 0.4600(5) 0.7348(4) 0.6827(2) 0.065(3) Uani 1 1 d . . .
H104 H 0.4608 0.7584 0.7041 0.078 Uiso 1 1 calc R . .
C105 C 0.4255(5) 0.6878(4) 0.6796(2) 0.076(3) Uani 1 1 d . . .
H105 H 0.3989 0.6721 0.6981 0.091 Uiso 1 1 calc R . .
C106 C 0.4372(4) 0.6679(3) 0.6439(2) 0.0502(19) Uani 1 1 d . . .
H106 H 0.4192 0.6355 0.6334 0.060 Uiso 1 1 calc R . .
C107 C 0.4828(3) 0.8599(2) 0.59195(19) 0.0379(16) Uani 1 1 d . . .
H107 H 0.4818 0.8910 0.6084 0.045 Uiso 1 1 calc R . .
C108 C 0.4582(3) 0.8592(2) 0.5564(2) 0.0382(16) Uani 1 1 d . . .
H108 H 0.4369 0.8880 0.5435 0.046 Uiso 1 1 calc R . .
C109 C 0.4719(3) 0.8054(3) 0.54364(19) 0.0359(15) Uani 1 1 d . . .
H109 H 0.4612 0.7918 0.5194 0.043 Uiso 1 1 calc R . .
B1 B 0.8630(3) 0.4728(3) 0.5656(2) 0.0341(17) Uani 1 1 d . . .
H1A H 0.9068 0.4728 0.5755 0.041 Uiso 1 1 calc R . .
B2 B 0.5362(4) 0.7869(3) 0.6368(2) 0.0414(7) Uani 1 1 d . . .
H2B H 0.5416 0.8163 0.6564 0.050 Uiso 1 1 calc R . .
B3 B 0.3812(4) 0.6463(3) 0.3188(2) 0.045(2) Uani 1 1 d . . .
H3B H 0.3711 0.6634 0.2939 0.054 Uiso 1 1 calc R . .
B4 B 0.4258(4) 0.2277(3) 0.5940(2) 0.0382(18) Uani 1 1 d . . .
H4A H 0.4184 0.1935 0.6093 0.046 Uiso 1 1 calc R . .
O1S O 0.0664(4) 0.7452(4) 0.7031(3) 0.126(3) Uani 1 1 d . . .
C1S C 0.1142(8) 0.7383(5) 0.6474(5) 0.169(9) Uani 1 1 d . . .
HL H 0.1404 0.7097 0.6588 0.253 Uiso 1 1 calc R . .
HM H 0.1403 0.7640 0.6330 0.253 Uiso 1 1 calc R . .
HN H 0.0838 0.7210 0.6305 0.253 Uiso 1 1 calc R . .
C2S C 0.0832(5) 0.7668(5) 0.6752(3) 0.083(3) Uani 1 1 d . . .
C3S C 0.0714(4) 0.8293(4) 0.6687(2) 0.064(2) Uani 1 1 d . . .
HO H 0.0386 0.8421 0.6859 0.096 Uiso 1 1 calc R . .
HP H 0.0584 0.8353 0.6426 0.096 Uiso 1 1 calc R . .
HQ H 0.1099 0.8499 0.6737 0.096 Uiso 1 1 calc R . .
O1W O 0.5384(2) 0.47143(18) 0.48839(14) 0.0459(11) Uani 1 1 d . . .
D3BA D 0.5669(2) 0.49539(18) 0.49148(14) 0.055 Uiso 1 1 d R . .
D4BA D 0.5040(2) 0.48769(18) 0.48381(14) 0.055 Uiso 1 1 d R . .
O2S O 1.0421(3) 0.5027(2) 0.45209(19) 0.0724(17) Uani 1 1 d . . .
C7S C 1.0783(4) 0.5004(4) 0.3889(3) 0.072(3) Uani 1 1 d . . .
HX H 1.0444 0.5156 0.3736 0.109 Uiso 1 1 calc R . .
HY H 1.1003 0.4718 0.3745 0.109 Uiso 1 1 calc R . .
HZ H 1.1075 0.5300 0.3956 0.109 Uiso 1 1 calc R . .
C8S C 1.0520(4) 0.4756(4) 0.4239(3) 0.059(2) Uani 1 1 d . . .
C9S C 1.0423(5) 0.4128(4) 0.4236(3) 0.076(3) Uani 1 1 d . . .
H0AA H 1.0816 0.3943 0.4300 0.114 Uiso 1 1 calc R . .
H1AA H 1.0289 0.4011 0.3984 0.114 Uiso 1 1 calc R . .
H2AA H 1.0103 0.4028 0.4421 0.114 Uiso 1 1 calc R . .
O2W O 0.4072(4) 0.5175(3) 0.5046(2) 0.02318(18) Uani 0.523(8) 1 d P A 1
D0BA D 0.3900(4) 0.4869(3) 0.5101(2) 0.028 Uiso 0.523(8) 1 d PR A 1
D9AA D 0.3978(4) 0.5220(3) 0.4815(2) 0.028 Uiso 0.523(8) 1 d PR A 1
O3S O 0.7682(3) 0.4236(3) 0.39464(18) 0.088(2) Uani 1 1 d . . .
C10S C 0.8068(4) 0.5050(4) 0.3668(3) 0.071(3) Uani 1 1 d . . .
HF H 0.7725 0.5232 0.3803 0.107 Uiso 1 1 calc R . .
HG H 0.8050 0.5149 0.3401 0.107 Uiso 1 1 calc R . .
HH H 0.8467 0.5171 0.3774 0.107 Uiso 1 1 calc R . .
C11S C 0.8008(4) 0.4428(4) 0.3710(3) 0.068(3) Uani 1 1 d . . .
C12S C 0.8397(7) 0.4084(5) 0.3443(4) 0.128(5) Uani 1 1 d . . .
HI H 0.8304 0.3691 0.3481 0.192 Uiso 1 1 calc R . .
HJ H 0.8840 0.4152 0.3491 0.192 Uiso 1 1 calc R . .
HK H 0.8298 0.4187 0.3182 0.192 Uiso 1 1 calc R . .
O3W O 0.4341(5) 0.5425(4) 0.5053(3) 0.0459(11) Uani 0.477(8) 1 d P A 2
D1BA D 0.4376(5) 0.5632(4) 0.4861(3) 0.055 Uiso 0.477(8) 1 d PR A 2
D2BA D 0.4544(5) 0.5596(4) 0.5223(3) 0.055 Uiso 0.477(8) 1 d PR A 2
O4S O 0.7657(4) 0.6052(3) 0.21751(19) 0.091(2) Uani 1 1 d . . .
C4S C 0.8374(5) 0.6227(4) 0.1720(3) 0.075(3) Uani 1 1 d . . .
H H 0.8212 0.6448 0.1510 0.113 Uiso 1 1 calc R . .
HA H 0.8696 0.5973 0.1626 0.113 Uiso 1 1 calc R . .
HB H 0.8556 0.6472 0.1910 0.113 Uiso 1 1 calc R . .
C5S C 0.7883(4) 0.5919(3) 0.1882(2) 0.055(2) Uani 1 1 d . . .
C6S C 0.7581(8) 0.5489(6) 0.1632(3) 0.144(7) Uani 1 1 d . . .
HC H 0.7351 0.5223 0.1788 0.216 Uiso 1 1 calc R . .
HD H 0.7904 0.5294 0.1488 0.216 Uiso 1 1 calc R . .
HE H 0.7292 0.5671 0.1458 0.216 Uiso 1 1 calc R . .
O5S O 0.3009(4) 0.3896(3) 0.28649(19) 0.092(2) Uani 1 1 d . . .
C13S C 0.4002(6) 0.4086(5) 0.3175(3) 0.094(3) Uani 1 1 d . . .
HR H 0.4062 0.3691 0.3228 0.142 Uiso 1 1 calc R . .
HS H 0.4120 0.4303 0.3397 0.142 Uiso 1 1 calc R . .
HT H 0.4264 0.4194 0.2961 0.142 Uiso 1 1 calc R . .
C14S C 0.3310(6) 0.4194(4) 0.3079(3) 0.079(3) Uani 1 1 d . . .
C15S C 0.3087(6) 0.4682(5) 0.3271(3) 0.094(3) Uani 1 1 d . . .
HU H 0.2630 0.4693 0.3261 0.141 Uiso 1 1 calc R . .
HV H 0.3257 0.5013 0.3149 0.141 Uiso 1 1 calc R . .
HW H 0.3222 0.4673 0.3535 0.141 Uiso 1 1 calc R . .
O23 O 0.6235(5) 0.1037(4) 0.4121(2) 0.125(3) Uani 1 1 d . . .
C1FA C 0.7111(5) 0.0847(4) 0.4474(3) 0.077(3) Uani 1 1 d . . .
H3AA H 0.7251 0.0548 0.4308 0.115 Uiso 1 1 calc R . .
H4AA H 0.7202 0.0748 0.4737 0.115 Uiso 1 1 calc R . .
H5AA H 0.7331 0.1189 0.4409 0.115 Uiso 1 1 calc R . .
C3EA C 0.6410(5) 0.0932(4) 0.4426(2) 0.064(2) Uani 1 1 d . . .
C8EA C 0.5996(5) 0.0859(5) 0.4762(3) 0.084(3) Uani 1 1 d . . .
H6AA H 0.5582 0.1012 0.4707 0.126 Uiso 1 1 calc R . .
H7AA H 0.6176 0.1054 0.4979 0.126 Uiso 1 1 calc R . .
H8AA H 0.5957 0.0465 0.4821 0.126 Uiso 1 1 calc R . .

loop_
_atom_site_aniso_label
_atom_site_aniso_U_11
_atom_site_aniso_U_22
_atom_site_aniso_U_33
_atom_site_aniso_U_23
_atom_site_aniso_U_13
_atom_site_aniso_U_12
Br1 0.0336(3) 0.0426(4) 0.0367(4) -0.0100(3) 0.0064(3) -0.0128(3)
Br2 0.0689(5) 0.0406(4) 0.0272(3) 0.0030(3) 0.0004(3) 0.0021(3)
Br3 0.115(5) 0.054(2) 0.056(2) -0.0095(16) 0.002(3) -0.012(2)
Br4 0.0426(12) 0.0202(13) 0.0273(13) -0.0084(10) 0.0041(8) 0.0056(9)
Br5 0.054(4) 0.036(5) 0.231(14) 0.005(6) -0.055(7) 0.010(3)
Br6 0.0208(6) 0.0250(7) 0.0425(10) 0.0012(4) -0.0051(4) 0.0049(4)
Co1 0.0217(4) 0.0205(4) 0.0330(4) 0.0023(3) -0.0001(3) 0.0028(3)
Co2 0.0202(4) 0.0194(4) 0.0295(4) -0.0027(3) 0.0022(3) 0.0006(3)
Co3 0.0209(4) 0.0212(4) 0.0286(4) -0.0016(3) -0.0030(3) 0.0015(3)
Co4 0.0250(4) 0.0167(4) 0.0263(4) 0.0007(3) -0.0004(3) 0.0002(3)
Co5 0.0317(4) 0.0242(4) 0.0303(4) 0.0055(3) -0.0017(4) 0.0007(3)
Fe1 0.0238(4) 0.0261(4) 0.0272(4) 0.0030(4) -0.0012(4) -0.0054(3)
Fe2 0.0171(4) 0.0177(4) 0.0304(4) -0.0023(3) -0.0022(3) 0.0016(3)
Fe3 0.0250(4) 0.0217(4) 0.0233(4) -0.0008(3) -0.0006(3) -0.0052(3)
Fe4 0.0230(4) 0.0174(4) 0.0292(4) -0.0012(3) -0.0005(3) 0.0001(3)
N1 0.017(2) 0.031(3) 0.044(3) 0.006(2) 0.003(2) 0.005(2)
N2 0.021(2) 0.023(2) 0.042(3) 0.005(2) 0.000(2) 0.004(2)
N3 0.022(2) 0.016(2) 0.036(3) -0.004(2) -0.006(2) 0.0076(19)
N4 0.034(3) 0.020(2) 0.031(3) 0.002(2) 0.002(2) 0.001(2)
N5 0.031(3) 0.023(2) 0.034(3) 0.002(2) 0.008(2) -0.002(2)
N6 0.020(2) 0.025(2) 0.033(3) 0.002(2) 0.000(2) 0.003(2)
N7 0.036(3) 0.026(3) 0.034(3) -0.005(2) 0.009(2) -0.008(2)
N8 0.011(2) 0.033(3) 0.025(2) -0.003(2) 0.0005(19) 0.0002(19)
N9 0.027(3) 0.030(3) 0.031(3) 0.003(2) 0.009(2) 0.004(2)
N10 0.025(3) 0.017(2) 0.033(3) -0.002(2) -0.002(2) 0.0023(19)
N11 0.021(3) 0.023(3) 0.038(3) 0.005(2) -0.003(2) 0.001(2)
N12 0.025(3) 0.029(3) 0.034(3) -0.004(2) -0.003(2) 0.002(2)
N13 0.031(3) 0.018(3) 0.037(3) -0.001(2) 0.007(2) 0.002(2)
N14 0.035(3) 0.022(3) 0.036(3) 0.000(2) -0.005(3) -0.007(2)
N15 0.023(2) 0.020(3) 0.042(3) 0.001(2) 0.002(2) -0.003(2)
N16 0.027(3) 0.033(3) 0.033(3) -0.004(2) 0.001(2) -0.003(2)
N17 0.029(3) 0.019(2) 0.032(3) -0.005(2) -0.001(2) 0.006(2)
N18 0.026(3) 0.034(3) 0.032(3) 0.008(2) -0.003(2) 0.010(2)
N19 0.035(3) 0.035(3) 0.032(3) 0.005(2) 0.000(2) -0.005(2)
N20 0.030(3) 0.036(3) 0.031(3) 0.007(2) 0.003(2) -0.008(2)
N21 0.025(3) 0.043(3) 0.031(3) -0.001(2) -0.006(2) -0.006(2)
N22 0.031(3) 0.026(3) 0.034(3) 0.001(2) -0.010(2) 0.003(2)
N23 0.019(2) 0.037(3) 0.040(3) -0.008(2) 0.004(2) 0.002(2)
N24 0.024(3) 0.022(2) 0.037(3) -0.008(2) -0.006(2) 0.004(2)
N25 0.027(3) 0.026(3) 0.047(3) -0.003(2) -0.007(2) 0.008(2)
N26 0.028(3) 0.025(3) 0.031(3) 0.001(2) 0.003(2) 0.002(2)
N27 0.028(3) 0.019(2) 0.042(3) -0.007(2) -0.010(2) -0.002(2)
N28 0.0497(19) 0.0252(15) 0.0492(19) -0.0077(13) -0.0091(15) -0.0005(13)
N29 0.021(2) 0.023(2) 0.041(3) 0.004(2) 0.004(2) -0.003(2)
N30 0.0497(19) 0.0252(15) 0.0492(19) -0.0077(13) -0.0091(15) -0.0005(13)
N31 0.0497(19) 0.0252(15) 0.0492(19) -0.0077(13) -0.0091(15) -0.0005(13)
N32 0.045(3) 0.032(3) 0.031(3) 0.004(2) 0.003(3) 0.007(3)
N33 0.048(3) 0.019(2) 0.036(3) 0.000(2) -0.008(3) -0.002(2)
N34 0.036(3) 0.030(3) 0.028(3) -0.004(2) -0.002(2) -0.007(2)
N35 0.037(3) 0.024(3) 0.041(3) 0.018(2) -0.010(2) -0.016(2)
N36 0.031(3) 0.024(2) 0.025(3) 0.000(2) -0.009(2) -0.005(2)
N37 0.039(3) 0.043(3) 0.028(3) -0.006(2) -0.003(3) -0.013(3)
N38 0.024(2) 0.032(3) 0.031(3) -0.002(2) -0.007(2) -0.006(2)
N39 0.026(3) 0.039(3) 0.025(3) -0.008(2) -0.002(2) -0.011(2)
N40 0.037(3) 0.042(3) 0.030(3) -0.001(2) -0.002(2) -0.018(3)
N41 0.029(3) 0.043(3) 0.035(3) 0.002(3) 0.002(2) -0.012(2)
N42 0.041(3) 0.032(3) 0.037(3) 0.012(2) 0.001(3) -0.011(2)
N43 0.036(3) 0.028(3) 0.034(3) 0.001(2) -0.003(2) -0.007(2)
N44 0.036(3) 0.029(3) 0.035(3) 0.007(2) -0.001(2) -0.002(2)
C1 0.036(4) 0.039(4) 0.039(4) 0.013(3) -0.014(3) 0.000(3)
C2 0.037(4) 0.033(4) 0.058(5) 0.017(3) 0.000(3) 0.004(3)
C2DA 0.030(3) 0.016(3) 0.043(4) -0.002(3) -0.003(3) 0.007(2)
C3 0.044(4) 0.034(4) 0.065(5) 0.028(4) 0.006(4) 0.004(3)
C4 0.030(3) 0.027(3) 0.074(5) -0.006(3) 0.013(3) 0.006(3)
C5 0.016(3) 0.026(3) 0.058(4) 0.003(3) 0.009(3) 0.006(2)
C5DA 0.035(3) 0.013(3) 0.031(3) 0.004(2) 0.010(3) 0.010(2)
C6 0.031(3) 0.026(3) 0.052(4) 0.000(3) 0.017(3) 0.000(3)
C7 0.046(4) 0.031(3) 0.039(4) -0.011(3) 0.009(3) -0.007(3)
C8 0.038(4) 0.033(4) 0.070(5) 0.016(3) 0.019(4) 0.002(3)
C9 0.033(4) 0.035(4) 0.086(6) 0.008(4) 0.027(4) 0.022(3)
C9AA 0.017(3) 0.030(3) 0.024(3) 0.003(2) 0.004(2) -0.003(2)
C10 0.025(3) 0.041(4) 0.066(5) -0.002(4) 0.021(3) -0.004(3)
C11 0.045(5) 0.050(5) 0.101(7) -0.007(5) 0.029(5) 0.006(4)
C12 0.075(6) 0.055(5) 0.101(7) -0.025(5) 0.040(6) -0.026(5)
C13 0.072(6) 0.036(4) 0.094(7) -0.005(4) 0.046(5) -0.013(4)
C14 0.039(4) 0.035(4) 0.055(5) 0.006(3) 0.020(3) -0.008(3)
C15 0.044(4) 0.024(3) 0.054(4) -0.015(3) 0.010(3) 0.001(3)
C16 0.029(3) 0.021(3) 0.040(4) -0.001(3) 0.016(3) -0.004(2)
C17 0.044(4) 0.023(3) 0.036(4) 0.002(3) 0.002(3) -0.006(3)
C18 0.041(4) 0.024(3) 0.032(3) -0.001(3) 0.004(3) -0.004(3)
C19 0.039(4) 0.044(4) 0.043(4) 0.010(3) -0.008(3) -0.005(3)
C20 0.036(4) 0.051(4) 0.051(5) 0.008(4) -0.002(3) 0.006(3)
C21 0.039(4) 0.058(5) 0.036(4) 0.005(3) -0.008(3) -0.010(4)
C22 0.078(6) 0.073(6) 0.050(5) 0.006(4) 0.023(5) -0.028(5)
C23 0.088(7) 0.070(6) 0.054(5) 0.007(5) -0.014(5) -0.033(5)
C24 0.095(7) 0.048(5) 0.042(5) -0.006(4) 0.033(5) -0.001(5)
C25 0.065(5) 0.052(5) 0.045(5) -0.004(4) 0.008(4) -0.006(4)
C26 0.038(4) 0.035(3) 0.034(3) 0.007(3) 0.010(3) -0.006(3)
C27 0.043(4) 0.022(3) 0.034(3) 0.004(3) -0.009(3) 0.003(3)
C28 0.022(3) 0.018(3) 0.035(3) 0.000(2) 0.002(3) 0.001(2)
C29 0.032(3) 0.024(3) 0.058(4) -0.005(3) -0.005(3) 0.000(3)
C30 0.018(3) 0.039(4) 0.078(5) 0.001(4) -0.019(3) -0.007(3)
C31 0.030(4) 0.045(4) 0.084(6) 0.023(4) -0.019(4) -0.004(3)
C32 0.023(3) 0.026(3) 0.073(5) 0.015(3) -0.011(3) 0.003(3)
C33 0.044(4) 0.022(3) 0.055(4) 0.011(3) 0.010(3) 0.012(3)
C34 0.067(5) 0.044(4) 0.049(4) 0.014(3) 0.026(4) 0.027(4)
C35 0.053(5) 0.041(4) 0.063(5) 0.014(4) 0.003(4) 0.031(4)
C36 0.045(4) 0.045(4) 0.040(4) -0.002(3) 0.012(3) 0.008(3)
C37 0.033(3) 0.021(3) 0.038(3) 0.000(3) -0.003(3) 0.005(3)
C38 0.031(3) 0.027(3) 0.033(3) -0.005(3) 0.003(3) 0.009(3)
C39 0.029(3) 0.034(3) 0.032(3) -0.004(3) 0.005(3) 0.000(3)
C40 0.042(4) 0.044(4) 0.038(4) -0.002(3) 0.005(3) 0.008(3)
C41 0.058(5) 0.033(4) 0.056(5) -0.022(3) 0.008(4) -0.003(3)
C42 0.046(4) 0.067(5) 0.044(4) -0.029(4) 0.015(4) -0.007(4)
C43 0.051(5) 0.076(6) 0.078(6) -0.052(5) -0.006(5) -0.004(4)
C44 0.094(8) 0.124(9) 0.051(5) -0.052(6) -0.012(5) -0.023(7)
C45 0.047(5) 0.114(8) 0.053(5) -0.016(5) -0.019(4) 0.015(5)
C46 0.050(4) 0.072(5) 0.044(4) -0.027(4) -0.009(4) 0.006(4)
C47 0.029(3) 0.059(5) 0.036(4) -0.015(3) 0.001(3) -0.006(3)
C48 0.024(3) 0.041(4) 0.034(3) -0.009(3) 0.003(3) -0.006(3)
C49 0.036(4) 0.034(3) 0.025(3) -0.002(3) 0.000(3) 0.002(3)
C50 0.020(3) 0.033(3) 0.030(3) -0.002(3) -0.002(3) 0.000(2)
C51 0.054(4) 0.036(4) 0.031(3) 0.001(3) 0.001(3) 0.011(3)
C52 0.044(4) 0.030(3) 0.046(4) -0.003(3) -0.004(3) -0.009(3)
C53 0.039(4) 0.034(4) 0.043(4) 0.008(3) -0.005(3) 0.001(3)
C54 0.055(5) 0.071(5) 0.042(4) 0.026(4) 0.000(4) -0.015(4)
C55 0.063(6) 0.079(7) 0.064(6) 0.040(5) 0.024(4) 0.010(5)
C56 0.067(6) 0.080(7) 0.061(5) 0.021(5) 0.038(5) 0.010(5)
C57 0.061(5) 0.073(5) 0.030(4) 0.005(4) 0.012(4) 0.010(4)
C58 0.047(4) 0.031(3) 0.035(4) -0.003(3) 0.001(3) -0.003(3)
C59 0.022(3) 0.045(4) 0.044(4) 0.000(3) 0.004(3) -0.011(3)
C60 0.022(3) 0.051(4) 0.029(3) 0.008(3) 0.000(3) -0.009(3)
C61 0.053(5) 0.066(5) 0.053(5) 0.010(4) -0.016(4) -0.030(4)
C62 0.069(6) 0.074(6) 0.045(5) 0.000(4) -0.008(4) -0.031(5)
C63 0.058(5) 0.035(4) 0.060(5) -0.016(4) 0.006(4) -0.012(4)
C64 0.046(4) 0.028(3) 0.062(5) -0.013(3) 0.007(4) -0.004(3)
C65 0.049(4) 0.040(4) 0.042(4) -0.014(3) -0.001(3) -0.002(3)
C66 0.053(5) 0.056(5) 0.037(4) -0.019(4) 0.021(3) -0.024(4)
C67 0.058(5) 0.062(5) 0.027(4) -0.015(3) 0.010(3) -0.020(4)
C68 0.045(4) 0.039(4) 0.048(4) -0.002(3) 0.004(3) -0.018(3)
C69 0.057(5) 0.040(4) 0.058(5) 0.003(4) 0.006(4) -0.007(4)
C70 0.065(5) 0.048(5) 0.052(5) 0.012(4) 0.005(4) -0.019(4)
C71 0.039(4) 0.038(4) 0.038(4) 0.014(3) -0.003(3) -0.003(3)
C72 0.020(3) 0.054(4) 0.077(5) 0.008(4) -0.011(4) 0.001(3)
C73 0.036(4) 0.037(4) 0.059(5) 0.014(3) -0.018(3) -0.005(3)
C74 0.025(3) 0.021(3) 0.028(3) -0.002(2) -0.001(3) -0.014(2)
C75 0.018(3) 0.040(4) 0.021(3) 0.000(3) -0.003(2) -0.003(3)
C76 0.027(3) 0.021(3) 0.035(3) 0.005(3) -0.006(3) -0.007(2)
C77 0.020(3) 0.049(4) 0.047(4) -0.003(3) -0.001(3) 0.000(3)
C78 0.035(4) 0.058(5) 0.045(4) -0.015(4) 0.012(3) -0.009(3)
C79 0.031(3) 0.033(3) 0.037(4) -0.010(3) 0.008(3) -0.001(3)
C80 0.047(4) 0.032(4) 0.047(4) -0.005(3) -0.011(3) -0.011(3)
C81 0.074(5) 0.021(3) 0.040(4) -0.012(3) -0.007(4) -0.013(3)
C82 0.044(4) 0.022(3) 0.035(4) 0.001(3) 0.001(3) -0.002(3)
C83 0.045(4) 0.049(4) 0.052(5) 0.011(4) -0.002(4) 0.013(4)
C84 0.051(4) 0.043(4) 0.048(4) 0.025(3) -0.003(3) 0.018(4)
C85 0.037(4) 0.026(3) 0.045(4) -0.003(3) 0.011(3) 0.010(3)
C86 0.025(3) 0.017(3) 0.039(4) -0.002(2) -0.007(3) 0.004(2)
C87 0.024(3) 0.032(3) 0.033(3) -0.001(3) -0.001(3) -0.007(3)
C88 0.015(3) 0.016(3) 0.033(3) -0.003(2) -0.009(2) 0.002(2)
C89 0.051(4) 0.036(4) 0.044(4) 0.006(3) -0.008(3) 0.007(3)
C90 0.031(4) 0.044(4) 0.044(4) -0.002(3) -0.008(3) -0.002(3)
C91 0.030(3) 0.032(3) 0.039(4) -0.004(3) -0.006(3) -0.004(3)
C92 0.038(3) 0.061(3) 0.027(2) -0.006(2) 0.004(2) -0.019(2)
C93 0.038(3) 0.061(3) 0.027(2) -0.006(2) 0.004(2) -0.019(2)
C94 0.031(3) 0.040(4) 0.033(3) -0.011(3) 0.000(3) 0.001(3)
C95 0.035(4) 0.027(3) 0.058(5) 0.000(3) -0.008(3) -0.002(3)
C96 0.048(4) 0.052(5) 0.047(5) -0.016(4) 0.001(4) -0.002(4)
C97 0.042(4) 0.039(4) 0.039(4) -0.015(3) -0.001(3) -0.007(3)
C98 0.022(3) 0.023(3) 0.029(3) -0.004(2) -0.004(3) -0.005(2)
C99 0.023(3) 0.028(3) 0.030(3) -0.002(3) 0.012(3) -0.005(2)
C100 0.024(3) 0.030(3) 0.022(3) 0.010(3) 0.006(2) 0.004(3)
C101 0.043(4) 0.038(4) 0.103(7) -0.006(4) -0.040(5) -0.002(4)
C102 0.045(5) 0.028(4) 0.135(8) 0.015(5) -0.050(5) -0.004(3)
C103 0.031(4) 0.034(4) 0.064(5) 0.001(3) -0.006(3) 0.004(3)
C104 0.097(7) 0.064(6) 0.034(4) 0.008(4) 0.025(4) 0.038(5)
C105 0.122(9) 0.061(6) 0.045(5) 0.022(4) 0.037(5) -0.002(6)
C106 0.053(5) 0.036(4) 0.061(5) 0.012(4) 0.028(4) -0.010(3)
C107 0.047(4) 0.016(3) 0.050(4) -0.001(3) 0.009(3) 0.003(3)
C108 0.041(4) 0.014(3) 0.060(5) 0.014(3) 0.006(3) 0.012(3)
C109 0.038(4) 0.030(3) 0.040(4) 0.005(3) 0.009(3) 0.002(3)
B1 0.012(3) 0.043(4) 0.047(5) -0.002(4) -0.004(3) 0.002(3)
B2 0.0497(19) 0.0252(15) 0.0492(19) -0.0077(13) -0.0091(15) -0.0005(13)
B3 0.054(5) 0.036(4) 0.044(5) 0.011(4) -0.016(4) -0.008(4)
B4 0.039(4) 0.031(4) 0.045(5) 0.010(3) -0.007(4) -0.003(3)
O1S 0.116(7) 0.141(8) 0.122(7) 0.060(6) -0.003(6) 0.007(6)
C1S 0.206(17) 0.085(9) 0.215(17) 0.042(10) 0.153(15) 0.059(10)
C2S 0.066(6) 0.106(8) 0.077(7) 0.031(6) 0.031(5) 0.033(6)
C3S 0.058(5) 0.084(7) 0.050(5) -0.016(4) 0.001(4) 0.008(5)
O1W 0.040(2) 0.030(2) 0.068(3) 0.005(2) 0.006(2) 0.0093(19)
O2S 0.061(4) 0.062(4) 0.095(5) -0.031(4) 0.014(3) -0.003(3)
C7S 0.066(6) 0.055(5) 0.096(7) 0.018(5) 0.001(5) 0.003(4)
C8S 0.043(4) 0.065(5) 0.070(6) -0.007(5) -0.004(4) 0.007(4)
C9S 0.098(8) 0.055(5) 0.076(6) 0.002(5) 0.002(6) -0.017(5)
O2W 0.0230(4) 0.0174(4) 0.0292(4) -0.0012(3) -0.0005(3) 0.0001(3)
O3S 0.093(5) 0.101(5) 0.070(4) 0.045(4) -0.025(4) -0.050(4)
C10S 0.053(5) 0.092(7) 0.068(6) 0.024(5) -0.014(4) -0.024(5)
C11S 0.057(5) 0.092(7) 0.055(5) 0.033(5) -0.021(4) -0.016(5)
C12S 0.163(14) 0.100(9) 0.120(10) -0.028(8) -0.021(10) 0.058(10)
O3W 0.040(2) 0.030(2) 0.068(3) 0.005(2) 0.006(2) 0.0093(19)
O4S 0.101(5) 0.105(6) 0.068(4) 0.000(4) 0.033(4) -0.016(4)
C4S 0.076(6) 0.068(6) 0.082(7) -0.002(5) 0.035(5) -0.001(5)
C5S 0.065(5) 0.054(5) 0.048(5) -0.008(4) 0.015(4) -0.009(4)
C6S 0.205(16) 0.145(12) 0.082(8) -0.044(8) 0.043(9) -0.108(12)
O5S 0.105(6) 0.109(6) 0.063(4) 0.006(4) -0.033(4) 0.007(4)
C13S 0.106(9) 0.075(7) 0.103(8) 0.013(6) 0.016(7) -0.018(7)
C14S 0.123(9) 0.058(6) 0.057(6) -0.004(5) -0.023(6) 0.007(6)
C15S 0.114(9) 0.092(8) 0.076(7) 0.004(6) 0.017(6) 0.037(7)
O23 0.154(8) 0.138(8) 0.083(5) 0.040(5) 0.023(5) 0.071(6)
C1FA 0.090(7) 0.050(5) 0.090(7) -0.013(5) 0.005(6) 0.003(5)
C3EA 0.100(7) 0.048(5) 0.042(5) 0.000(4) -0.006(5) 0.009(5)
C8EA 0.083(7) 0.110(8) 0.059(6) 0.012(6) -0.004(5) -0.019(6)

loop_
_atom_type_symbol
_atom_type_description
_atom_type_scat_dispersion_real
_atom_type_scat_dispersion_imag
_atom_type_scat_source
C C 0.0033 0.0016 'International Tables Vol C Tables 4.2.6.8 and 6.1.1.4'
D D 0.0000 0.0000 'International Tables Vol C Tables 4.2.6.8 and 6.1.1.4'
B B 0.0013 0.0007 'International Tables Vol C Tables 4.2.6.8 and 6.1.1.4'
Br Br -0.2901 2.4595 'International Tables Vol C Tables 4.2.6.8 and 6.1.1.4'
Co Co 0.3494 0.9721 'International Tables Vol C Tables 4.2.6.8 and 6.1.1.4'
Fe Fe 0.3463 0.8444 'International Tables Vol C Tables 4.2.6.8 and 6.1.1.4'
H H 0.0000 0.0000 'International Tables Vol C Tables 4.2.6.8 and 6.1.1.4'
N N 0.0061 0.0033 'International Tables Vol C Tables 4.2.6.8 and 6.1.1.4'
O O 0.0106 0.0060 'International Tables Vol C Tables 4.2.6.8 and 6.1.1.4'

loop_
_geom_angle_atom_site_label_1
_geom_angle_atom_site_label_2
_geom_angle_atom_site_label_3
_geom_angle
N12 Co1 N11 90.9(2)
N12 Co1 N4 87.6(2)
N11 Co1 N4 175.8(2)
N12 Co1 N1 93.8(2)
N11 Co1 N1 90.3(2)
N4 Co1 N1 93.7(2)
N12 Co1 N2 175.3(2)
N11 Co1 N2 84.9(2)
N4 Co1 N2 96.8(2)
N1 Co1 N2 84.2(2)
N12 Co1 N3 88.5(2)
N11 Co1 N3 90.39(19)
N4 Co1 N3 85.71(19)
N1 Co1 N3 177.6(2)
N2 Co1 N3 93.5(2)
N10 Co2 N9 91.2(2)
N10 Co2 N5 94.7(2)
N9 Co2 N5 88.5(2)
N10 Co2 N7 85.7(2)
N9 Co2 N7 174.9(2)
N5 Co2 N7 95.8(2)
N10 Co2 N8 88.74(19)
N9 Co2 N8 92.2(2)
N5 Co2 N8 176.5(2)
N7 Co2 N8 83.7(2)
N10 Co2 N6 176.9(2)
N9 Co2 N6 86.3(2)
N5 Co2 N6 83.4(2)
N7 Co2 N6 96.9(2)
N8 Co2 N6 93.24(19)
N18 Co3 N17 104.8(2)
N18 Co3 N16 116.3(2)
N17 Co3 N16 105.9(2)
N18 Co3 Br1 103.97(15)
N17 Co3 Br1 120.84(15)
N16 Co3 Br1 105.68(15)
N13 Co4 N15 115.1(2)
N13 Co4 N14 105.2(2)
N15 Co4 N14 99.5(2)
N13 Co4 Br2 109.70(15)
N15 Co4 Br2 110.29(15)
N14 Co4 Br2 116.84(15)
N19 Co5 N20 108.8(2)
N19 Co5 Br5 115.3(5)
N20 Co5 Br5 104.3(7)
N19 Co5 Br3 111.9(2)
N20 Co5 Br3 106.0(2)
Br5 Co5 Br3 109.9(4)
N19 Co5 Br4 116.3(2)
N20 Co5 Br4 108.1(2)
Br5 Co5 Br4 103.2(4)
Br3 Co5 Br4 6.7(3)
N19 Co5 Br6 107.30(16)
N20 Co5 Br6 113.69(16)
Br5 Co5 Br6 10.1(7)
Br3 Co5 Br6 109.29(19)
Br4 Co5 Br6 102.78(13)
C76 Fe1 C75 89.6(2)
C76 Fe1 C74 87.3(2)
C75 Fe1 C74 93.0(2)
C76 Fe1 N41 90.1(2)
C75 Fe1 N41 176.8(2)
C74 Fe1 N41 90.1(2)
C76 Fe1 N39 176.3(2)
C75 Fe1 N39 93.4(2)
C74 Fe1 N39 94.8(2)
N41 Fe1 N39 86.8(2)
C76 Fe1 N43 90.0(2)
C75 Fe1 N43 89.8(2)
C74 Fe1 N43 176.1(2)
N41 Fe1 N43 87.1(2)
N39 Fe1 N43 87.8(2)
C86 Fe2 C88 90.7(2)
C86 Fe2 C87 88.8(2)
C88 Fe2 C87 88.3(2)
C86 Fe2 N26 91.0(2)
C88 Fe2 N26 91.0(2)
C87 Fe2 N26 179.3(2)
C86 Fe2 N22 87.8(2)
C88 Fe2 N22 178.4(2)
C87 Fe2 N22 92.3(2)
N26 Fe2 N22 88.4(2)
C86 Fe2 N24 175.6(2)
C88 Fe2 N24 93.5(2)
C87 Fe2 N24 92.6(2)
N26 Fe2 N24 87.6(2)
N22 Fe2 N24 88.0(2)
C98 Fe3 C99 88.7(2)
C98 Fe3 C100 90.3(2)
C99 Fe3 C100 91.1(2)
C98 Fe3 N38 175.1(2)
C99 Fe3 N38 96.2(2)
C100 Fe3 N38 90.4(2)
C98 Fe3 N36 88.6(2)
C99 Fe3 N36 177.1(2)
C100 Fe3 N36 90.1(2)
N38 Fe3 N36 86.5(2)
C98 Fe3 N34 91.5(2)
C99 Fe3 N34 91.1(2)
C100 Fe3 N34 177.3(2)
N38 Fe3 N34 87.6(2)
N36 Fe3 N34 87.9(2)
C5DA Fe4 C9AA 89.4(2)
C5DA Fe4 C2DA 89.9(3)
C9AA Fe4 C2DA 88.7(2)
C5DA Fe4 N27 176.9(2)
C9AA Fe4 N27 93.6(2)
C2DA Fe4 N27 90.9(2)
C5DA Fe4 N29 88.9(2)
C9AA Fe4 N29 175.0(2)
C2DA Fe4 N29 95.9(2)
N27 Fe4 N29 88.00(19)
C5DA Fe4 N32 91.6(2)
C9AA Fe4 N32 88.4(2)
C2DA Fe4 N32 176.8(2)
N27 Fe4 N32 87.8(2)
N29 Fe4 N32 87.0(2)
C5 N1 C1 122.2(5)
C5 N1 Co1 114.1(4)
C1 N1 Co1 123.6(4)
C7 N2 C6 117.1(5)
C7 N2 Co1 111.3(4)
C6 N2 Co1 108.8(4)
C18 N3 C27 113.1(5)
C18 N3 Co1 120.3(4)
C27 N3 Co1 108.9(3)
C28 N4 C32 116.7(5)
C28 N4 Co1 114.1(4)
C32 N4 Co1 129.2(4)
C37 N5 C33 118.0(5)
C37 N5 Co2 116.3(4)
C33 N5 Co2 125.7(4)
C39 N6 C38 117.2(5)
C39 N6 Co2 110.9(3)
C38 N6 Co2 108.8(4)
C64 N7 C60 117.0(6)
C64 N7 Co2 128.6(5)
C60 N7 Co2 114.3(4)
C50 N8 C59 114.3(5)
C50 N8 Co2 120.3(3)
C59 N8 Co2 108.3(4)
C88 N9 Co2 166.8(5)
C98 N10 Co2 170.4(5)
C5DA N11 Co1 176.6(5)
C76 N12 Co1 176.5(5)
C9AA N13 Co4 175.2(5)
C86 N14 Co4 152.5(5)
C100 N15 Co4 149.9(5)
C74 N16 Co3 168.7(5)
C2DA N17 Co3 147.2(5)
C87 N18 Co3 174.7(5)
C75 N19 Co5 160.8(5)
C99 N20 Co5 169.4(5)
C80 N21 N22 108.5(5)
C80 N21 B1 132.8(5)
N22 N21 B1 118.5(5)
C82 N22 N21 106.9(5)
C82 N22 Fe2 133.5(4)
N21 N22 Fe2 119.6(4)
C77 N23 N24 108.6(5)
C77 N23 B1 133.5(5)
N24 N23 B1 117.9(5)
C79 N24 N23 106.6(5)
C79 N24 Fe2 134.1(4)
N23 N24 Fe2 119.2(4)
C83 N25 N26 109.5(5)
C83 N25 B1 132.4(6)
N26 N25 B1 118.1(5)
C85 N26 N25 105.1(5)
C85 N26 Fe2 134.7(4)
N25 N26 Fe2 120.2(4)
C103 N27 N28 104.5(5)
C103 N27 Fe4 134.6(4)
N28 N27 Fe4 120.6(4)
C101 N28 N27 111.0(6)
C101 N28 B2 131.5(6)
N27 N28 B2 117.5(5)
C109 N29 N30 106.9(5)
C109 N29 Fe4 134.2(4)
N30 N29 Fe4 117.6(4)
C107 N30 N29 107.0(5)
C107 N30 B2 133.2(6)
N29 N30 B2 119.4(5)
N32 N31 C104 106.1(6)
N32 N31 B2 119.8(6)
C104 N31 B2 134.1(7)
C106 N32 N31 109.0(6)
C106 N32 Fe4 132.0(5)
N31 N32 Fe4 118.8(4)
N34 N33 C95 108.7(5)
N34 N33 B4 118.5(5)
C95 N33 B4 132.8(6)
C97 N34 N33 107.9(5)
C97 N34 Fe3 132.5(4)
N33 N34 Fe3 119.4(4)
C89 N35 N36 108.7(5)
C89 N35 B4 134.3(5)
N36 N35 B4 116.9(5)
C91 N36 N35 106.4(5)
C91 N36 Fe3 133.0(4)
N35 N36 Fe3 120.1(4)
C92 N37 N38 108.6(6)
C92 N37 B4 132.5(6)
N38 N37 B4 118.6(5)
C94 N38 N37 107.0(5)
C94 N38 Fe3 132.6(4)
N37 N38 Fe3 119.9(4)
C65 N39 N40 106.3(5)
C65 N39 Fe1 134.5(5)
N40 N39 Fe1 119.3(4)
C67 N40 N39 110.2(6)
C67 N40 B3 130.4(6)
N39 N40 B3 119.4(5)
N42 N41 C68 105.2(5)
N42 N41 Fe1 121.8(4)
C68 N41 Fe1 132.9(5)
C70 N42 N41 110.7(6)
C70 N42 B3 132.4(6)
N41 N42 B3 116.9(5)
C71 N43 N44 107.8(5)
C71 N43 Fe1 133.4(4)
N44 N43 Fe1 118.6(4)
N43 N44 C73 108.9(5)
N43 N44 B3 120.1(5)
C73 N44 B3 130.9(6)
N1 C1 C2 116.8(7)
C3 C2 C1 123.7(7)
N17 C2DA Fe4 174.4(5)
C2 C3 C4 117.3(6)
C3 C4 C5 119.3(7)
N1 C5 C4 120.6(6)
N1 C5 C6 116.0(5)
C4 C5 C6 123.2(6)
N11 C5DA Fe4 176.5(5)
N2 C6 C5 110.6(5)
C8 C7 C16 124.2(6)
C8 C7 N2 121.4(6)
C16 C7 N2 113.9(6)
C7 C8 C9 120.1(6)
C8 C9 C10 121.2(6)
N13 C9AA Fe4 174.3(5)
C11 C10 C9 122.1(7)
C11 C10 C15 119.6(7)
C9 C10 C15 118.3(6)
C10 C11 C12 120.6(9)
C11 C12 C13 119.8(9)
C14 C13 C12 121.6(8)
C13 C14 C15 119.9(7)
C14 C15 C10 118.3(6)
C14 C15 C16 121.1(6)
C10 C15 C16 120.6(6)
C7 C16 C15 115.6(6)
C7 C16 C17 121.6(6)
C15 C16 C17 122.7(5)
C18 C17 C26 118.9(6)
C18 C17 C16 121.0(6)
C26 C17 C16 120.0(6)
C17 C18 C19 119.4(6)
C17 C18 N3 123.2(6)
C19 C18 N3 117.4(6)
C20 C19 C18 122.5(7)
C19 C20 C21 119.6(7)
C20 C21 C22 121.1(8)
C20 C21 C26 119.7(6)
C22 C21 C26 119.2(8)
C23 C22 C21 120.9(10)
C22 C23 C24 118.9(8)
C25 C24 C23 122.7(8)
C24 C25 C26 119.7(8)
C21 C26 C25 118.5(6)
C21 C26 C17 119.6(6)
C25 C26 C17 121.8(7)
C28 C27 N3 111.1(5)
N4 C28 C29 122.3(5)
N4 C28 C27 117.3(5)
C29 C28 C27 120.4(5)
C30 C29 C28 118.4(6)
C31 C30 C29 119.5(6)
C32 C31 C30 119.1(6)
N4 C32 C31 124.0(6)
C34 C33 N5 122.7(6)
C33 C34 C35 119.7(7)
C34 C35 C36 118.3(6)
C37 C36 C35 118.7(6)
N5 C37 C36 122.6(6)
N5 C37 C38 114.0(5)
C36 C37 C38 123.3(6)
N6 C38 C37 110.1(5)
C48 C39 C40 121.6(6)
C48 C39 N6 117.3(5)
C40 C39 N6 120.5(6)
C41 C40 C39 119.8(7)
C40 C41 C42 122.0(7)
C43 C42 C47 119.4(8)
C43 C42 C41 122.3(8)
C47 C42 C41 118.3(6)
C44 C43 C42 123.0(9)
C43 C44 C45 116.8(8)
C46 C45 C44 122.9(9)
C45 C46 C47 120.5(8)
C42 C47 C48 121.5(7)
C42 C47 C46 117.2(6)
C48 C47 C46 121.3(7)
C39 C48 C47 116.6(6)
C39 C48 C49 118.6(5)
C47 C48 C49 124.7(6)
C50 C49 C58 118.5(6)
C50 C49 C48 124.3(6)
C58 C49 C48 117.0(5)
C49 C50 C51 120.5(6)
C49 C50 N8 122.0(5)
C51 C50 N8 117.4(5)
C52 C51 C50 123.7(6)
C51 C52 C53 117.8(6)
C52 C53 C58 120.8(6)
C52 C53 C54 121.9(7)
C58 C53 C54 117.3(7)
C55 C54 C53 122.6(8)
C54 C55 C56 120.5(8)
C55 C56 C57 121.9(8)
C56 C57 C58 118.5(8)
C53 C58 C57 118.9(7)
C53 C58 C49 118.4(6)
C57 C58 C49 122.5(6)
C60 C59 N8 111.2(5)
N7 C60 C61 119.1(7)
N7 C60 C59 115.2(5)
C61 C60 C59 125.6(7)
C62 C61 C60 122.4(8)
C61 C62 C63 120.3(8)
C62 C63 C64 116.5(7)
N7 C64 C63 124.5(7)
N39 C65 C66 110.1(7)
C67 C66 C65 105.6(7)
N40 C67 C66 107.8(7)
N41 C68 C69 110.5(7)
C70 C69 C68 103.6(7)
N42 C70 C69 109.9(7)
N43 C71 C72 111.4(6)
C71 C72 C73 104.8(6)
N44 C73 C72 107.0(6)
N16 C74 Fe1 172.7(5)
N19 C75 Fe1 175.5(5)
N12 C76 Fe1 175.2(5)
N23 C77 C78 108.8(6)
C77 C78 C79 105.2(6)
N24 C79 C78 110.6(6)
C81 C80 N21 109.2(6)
C80 C81 C82 105.8(6)
N22 C82 C81 109.7(6)
N25 C83 C84 109.6(6)
C83 C84 C85 104.5(6)
N26 C85 C84 111.3(6)
N14 C86 Fe2 172.7(5)
N18 C87 Fe2 175.4(5)
N9 C88 Fe2 177.1(5)
C90 C89 N35 110.0(6)
C89 C90 C91 103.5(6)
N36 C91 C90 111.3(6)
N37 C92 C93 109.3(6)
C92 C93 C94 104.7(6)
N38 C94 C93 110.3(6)
N33 C95 C96 109.2(6)
C95 C96 C97 104.9(6)
N34 C97 C96 109.2(6)
N10 C98 Fe3 175.3(5)
N20 C99 Fe3 172.9(5)
N15 C100 Fe3 178.5(5)
N28 C101 C102 107.5(7)
C103 C102 C101 104.9(7)
N27 C103 C102 112.0(7)
C105 C104 N31 109.7(7)
C104 C105 C106 105.5(7)
N32 C106 C105 109.7(7)
N30 C107 C108 111.0(6)
C107 C108 C109 103.2(5)
N29 C109 C108 111.8(6)
N25 B1 N21 107.6(5)
N25 B1 N23 108.8(5)
N21 B1 N23 106.5(5)
N31 B2 N30 107.6(6)
N31 B2 N28 108.0(5)
N30 B2 N28 107.6(6)
N40 B3 N44 107.7(6)
N40 B3 N42 107.4(6)
N44 B3 N42 106.9(6)
N37 B4 N33 109.0(5)
N37 B4 N35 109.7(6)
N33 B4 N35 105.4(6)
O1S C2S C1S 122.1(12)
O1S C2S C3S 120.5(10)
C1S C2S C3S 117.4(9)
D3BA O1W D4BA 109.5
O2S C8S C7S 122.5(8)
O2S C8S C9S 121.2(8)
C7S C8S C9S 116.3(8)
D0BA O2W D9AA 103.2
O3S C11S C12S 123.6(11)
O3S C11S C10S 120.4(10)
C12S C11S C10S 116.0(9)
D2BA O3W D1BA 103.7
O4S C5S C4S 121.1(8)
O4S C5S C6S 121.6(9)
C4S C5S C6S 116.2(8)
O5S C14S C15S 126.7(11)
O5S C14S C13S 122.6(10)
C15S C14S C13S 110.7(10)
O23 C3EA C8EA 124.7(10)
O23 C3EA C1FA 116.6(10)
C8EA C3EA C1FA 118.7(8)

loop_
_geom_bond_atom_site_label_1
_geom_bond_atom_site_label_2
_geom_bond_distance
Br1 Co3 2.4072(10)
Br2 Co4 2.3966(10)
Br3 Co5 2.390(7)
Br4 Co5 2.410(5)
Br5 Co5 2.198(13)
Br6 Co5 2.431(2)
Co1 N12 1.879(5)
Co1 N11 1.889(5)
Co1 N4 1.918(5)
Co1 N1 1.965(5)
Co1 N2 1.973(5)
Co1 N3 1.978(5)
Co2 N10 1.890(5)
Co2 N9 1.907(5)
Co2 N5 1.924(5)
Co2 N7 1.942(5)
Co2 N8 1.977(5)
Co2 N6 1.988(5)
Co3 N18 1.963(5)
Co3 N17 1.971(5)
Co3 N16 1.984(5)
Co4 N13 1.957(5)
Co4 N15 1.967(5)
Co4 N14 1.972(6)
Co5 N19 1.967(5)
Co5 N20 1.990(6)
Fe1 C76 1.846(7)
Fe1 C75 1.871(6)
Fe1 C74 1.887(6)
Fe1 N41 2.001(5)
Fe1 N39 2.002(5)
Fe1 N43 2.024(5)
Fe2 C86 1.866(7)
Fe2 C88 1.869(5)
Fe2 C87 1.881(6)
Fe2 N26 1.979(5)
Fe2 N22 2.000(5)
Fe2 N24 2.003(5)
Fe3 C98 1.872(6)
Fe3 C99 1.894(7)
Fe3 C100 1.903(6)
Fe3 N38 2.006(5)
Fe3 N36 2.007(5)
Fe3 N34 2.014(5)
Fe4 C5DA 1.853(7)
Fe4 C9AA 1.877(6)
Fe4 C2DA 1.894(7)
Fe4 N27 1.987(5)
Fe4 N29 2.010(5)
Fe4 N32 2.024(5)
N1 C5 1.318(8)
N1 C1 1.366(8)
N2 C7 1.465(8)
N2 C6 1.475(8)
N3 C18 1.429(8)
N3 C27 1.503(8)
N4 C28 1.355(7)
N4 C32 1.357(8)
N5 C37 1.332(8)
N5 C33 1.374(8)
N6 C39 1.442(8)
N6 C38 1.460(7)
N7 C64 1.345(8)
N7 C60 1.370(8)
N8 C50 1.479(7)
N8 C59 1.490(7)
N9 C88 1.148(7)
N10 C98 1.161(7)
N11 C5DA 1.168(7)
N12 C76 1.177(8)
N13 C9AA 1.167(7)
N14 C86 1.174(8)
N15 C100 1.135(7)
N16 C74 1.142(7)
N17 C2DA 1.162(7)
N18 C87 1.168(7)
N19 C75 1.174(8)
N20 C99 1.147(8)
N21 C80 1.357(8)
N21 N22 1.369(7)
N21 B1 1.539(9)
N22 C82 1.309(8)
N23 C77 1.343(8)
N23 N24 1.388(7)
N23 B1 1.551(9)
N24 C79 1.293(8)
N25 C83 1.340(8)
N25 N26 1.378(7)
N25 B1 1.522(9)
N26 C85 1.363(8)
N27 C103 1.350(8)
N27 N28 1.366(7)
N28 C101 1.359(9)
N28 B2 1.557(10)
N29 C109 1.305(8)
N29 N30 1.400(7)
N30 C107 1.348(8)
N30 B2 1.524(10)
N31 N32 1.364(7)
N31 C104 1.377(9)
N31 B2 1.475(10)
N32 C106 1.329(8)
N33 N34 1.360(7)
N33 C95 1.364(8)
N33 B4 1.529(10)
N34 C97 1.357(8)
N35 C89 1.356(8)
N35 N36 1.368(6)
N35 B4 1.554(9)
N36 C91 1.316(8)
N37 C92 1.354(8)
N37 N38 1.357(7)
N37 B4 1.508(10)
N38 C94 1.330(8)
N39 C65 1.322(9)
N39 N40 1.365(7)
N40 C67 1.327(8)
N40 B3 1.511(10)
N41 N42 1.336(7)
N41 C68 1.364(8)
N42 C70 1.310(9)
N42 B3 1.569(10)
N43 C71 1.327(8)
N43 N44 1.346(7)
N44 C73 1.363(8)
N44 B3 1.528(10)
C1 C2 1.374(9)
C2 C3 1.357(10)
C3 C4 1.381(10)
C4 C5 1.396(9)
C5 C6 1.482(9)
C7 C8 1.354(10)
C7 C16 1.401(9)
C8 C9 1.388(10)
C9 C10 1.397(10)
C10 C11 1.386(10)
C10 C15 1.437(10)
C11 C12 1.390(12)
C12 C13 1.393(14)
C13 C14 1.362(11)
C14 C15 1.425(9)
C15 C16 1.452(9)
C16 C17 1.471(9)
C17 C18 1.392(9)
C17 C26 1.429(9)
C18 C19 1.410(9)
C19 C20 1.351(10)
C20 C21 1.402(10)
C21 C22 1.414(11)
C21 C26 1.419(10)
C22 C23 1.381(13)
C23 C24 1.381(13)
C24 C25 1.364(11)
C25 C26 1.422(10)
C27 C28 1.462(8)
C28 C29 1.410(8)
C29 C30 1.379(9)
C30 C31 1.377(10)
C31 C32 1.360(9)
C33 C34 1.346(9)
C34 C35 1.383(10)
C35 C36 1.413(10)
C36 C37 1.375(9)
C37 C38 1.506(9)
C39 C48 1.414(9)
C39 C40 1.423(9)
C40 C41 1.345(10)
C41 C42 1.421(11)
C42 C43 1.398(10)
C42 C47 1.409(11)
C43 C44 1.358(14)
C44 C45 1.418(15)
C45 C46 1.329(11)
C46 C47 1.440(11)
C47 C48 1.434(9)
C48 C49 1.502(9)
C49 C50 1.353(8)
C49 C58 1.438(9)
C50 C51 1.372(9)
C51 C52 1.337(9)
C52 C53 1.394(10)
C53 C58 1.403(9)
C53 C54 1.441(9)
C54 C55 1.305(12)
C55 C56 1.350(13)
C56 C57 1.400(11)
C57 C58 1.418(10)
C59 C60 1.440(9)
C60 C61 1.372(9)
C61 C62 1.346(12)
C62 C63 1.347(12)
C63 C64 1.398(10)
C65 C66 1.384(10)
C66 C67 1.369(11)
C68 C69 1.377(10)
C69 C70 1.372(11)
C71 C72 1.355(9)
C72 C73 1.414(10)
C77 C78 1.345(10)
C78 C79 1.407(9)
C80 C81 1.319(10)
C81 C82 1.412(9)
C83 C84 1.379(11)
C84 C85 1.381(9)
C89 C90 1.353(10)
C90 C91 1.418(9)
C92 C93 1.358(11)
C93 C94 1.394(9)
C95 C96 1.385(10)
C96 C97 1.410(10)
C101 C102 1.383(13)
C102 C103 1.382(10)
C104 C105 1.359(13)
C105 C106 1.377(11)
C107 C108 1.366(10)
C108 C109 1.408(9)
O1S C2S 1.174(11)
C1S C2S 1.374(15)
C2S C3S 1.549(14)
O1W D3BA 0.8499
O1W D4BA 0.8500
O2S C8S 1.213(10)
C7S C8S 1.490(12)
C8S C9S 1.532(12)
O2W D0BA 0.8494
O2W D9AA 0.8502
O3S C11S 1.187(10)
C10S C11S 1.516(13)
C11S C12S 1.510(15)
O3W D2BA 0.8496
O3W D1BA 0.8501
O4S C5S 1.190(9)
C4S C5S 1.412(11)
C5S C6S 1.512(13)
O5S C14S 1.231(11)
C13S C14S 1.545(16)
C14S C15S 1.443(13)
O23 C3EA 1.176(10)
C1FA C3EA 1.526(13)
C3EA C8EA 1.497(13)

loop_
_platon_squeeze_void_nr
_platon_squeeze_void_average_x
_platon_squeeze_void_average_y
_platon_squeeze_void_average_z
_platon_squeeze_void_volume
_platon_squeeze_void_count_electrons
1 0.034 0.676 0.250 2898.7 689.6
2 -0.027 0.453 0.750 2898.6 681.1
3 0.037 0.320 0.478 9.4 1.1
4 0.463 0.680 0.978 9.4 0.5
5 0.537 0.180 0.522 9.4 0.5
6 0.963 0.820 0.022 9.3 0.7
